data_9004958
loop_
_publ_author_name
'Lupulescu, M. V.'
'Rakovan, J.'
'Robinson, G. W.'
'Hughes, J. M.'

_publ_section_title
;
 Fluoropargasite, a new member of the calcic amphiboles
 from Edenville, Orange County, New York
;
_journal_name_full 'The Canadian Mineralogist'
_journal_page_first 1423
_journal_page_last 1428
_journal_paper_doi 10.2113/gscanmin.43.4.1423
_journal_volume 43
_journal_year 2005
_chemical_compound_source 'Edenville, Orange County, New York'
_chemical_formula_sum
;Al2.178 Ca1.82 Cl0.03 F1.26 Fe1.04 H2 K0.21 Mg3.26 Na0.83 O22.71 Si6.432
 Ti0.09
;
_chemical_name_mineral Fluoropargasite
_space_group_IT_number 12
_symmetry_space_group_name_Hall '-C 2y'
_symmetry_space_group_name_H-M 'C 1 2/m 1'
_cell_angle_alpha 90
_cell_angle_beta 105.133
_cell_angle_gamma 90
_cell_formula_units_Z 2
_cell_length_a 9.8771
_cell_length_b 18.041
_cell_length_c 5.3092
_cell_volume 913.254
_database_code_amcsd 0006056
_exptl_crystal_density_diffrn 3.170
_cod_original_formula_sum 'Na.83 K.21 Ca1.82 Mg3.26 Fe1.04 Al2.178 Ti.09 Si6.432 O22.71 F1.26 Cl.03 H2'
_cod_database_code 9004958

loop_
_space_group_symop_operation_xyz
x,y,z
1/2+x,1/2+y,z
x,-y,z
1/2+x,1/2-y,z
-x,y,-z
1/2-x,1/2+y,-z
-x,-y,-z
1/2-x,1/2-y,-z

loop_
_atom_site_label
_atom_site_fract_x
_atom_site_fract_y
_atom_site_fract_z
_atom_site_occupancy
_atom_site_U_iso_or_equiv
_atom_site_type_symbol
_atom_site_attached_hydrogens
NaAm 0.03290 0.50000 0.06880 0.25500 0.05400 Na 0
KAm 0.03290 0.50000 0.06880 0.08000 0.05400 K 0
NaA2 0.00000 0.46760 0.00000 0.07000 0.03700 Na 0
KA2 0.00000 0.46760 0.00000 0.02500 0.03700 K 0
CaM4 0.00000 0.27938 0.50000 0.91000 0.01166 Ca 0
NaM4 0.00000 0.27938 0.50000 0.09000 0.01166 Na 0
MgM1 0.00000 0.08951 0.50000 0.76500 0.00791 Mg 0
Fe2+M1 0.00000 0.08951 0.50000 0.22000 0.00791 Fe 0
AlM1 0.00000 0.08951 0.50000 0.01500 0.00791 Al 0
MgM2 0.50000 0.32327 0.00000 0.49500 0.00577 Mg 0
AlM2 0.50000 0.32327 0.00000 0.27000 0.00577 Al 0
Fe2+M2 0.50000 0.32327 0.00000 0.19000 0.00577 Fe 0
TiM2 0.50000 0.32327 0.00000 0.04500 0.00577 Ti 0
MgM3 0.00000 0.00000 0.00000 0.74000 0.00700 Mg 0
Fe2+M3 0.00000 0.00000 0.00000 0.22000 0.00700 Fe 0
AlM3 0.00000 0.00000 0.00000 0.04000 0.00700 Al 0
SiT1 0.28066 0.08521 0.30201 0.68300 0.00819 Si 0
AlT1 0.28066 0.08521 0.30201 0.31700 0.00819 Al 0
SiT2 0.29052 0.17286 0.81172 0.92500 0.00756 Si 0
AlT2 0.29052 0.17286 0.81172 0.07500 0.00756 Al 0
O1 0.10707 0.08767 0.21646 1.00000 0.01377 O 0
O2 0.11970 0.17310 0.73188 1.00000 0.01299 O 0
F3 0.10777 0.00000 0.71400 0.63000 0.01690 F 0
O3 0.10777 0.00000 0.71400 0.35500 0.01690 O 0
Cl3 0.10777 0.00000 0.71400 0.01500 0.01690 Cl 0
O4 0.36635 0.25019 0.79072 1.00000 0.01483 O 0
O5 0.35008 0.13885 0.10838 1.00000 0.01570 O 0
O6 0.34495 0.11789 0.60614 1.00000 0.01550 O 0
O7 0.34131 0.00000 0.28340 1.00000 0.01790 O 0
H3 0.19100 0.00000 0.75500 1.00000 ? H 0

loop_
_cod_changelog_entry_id
_cod_changelog_entry_author
_cod_changelog_entry_date
_cod_changelog_entry_text
1
;cod-tools version 3.8.0
Id: cif_guess_AMCSD_atom_types 9581 2023-05-17 12:35:41Z saulius
;
2023-05-23T09:20:01+03:00
;Derived atom types and hydrogen counts
from atom names that follow the AMCSD naming convention
(Wat == water, O-H == hydroxyl).
;

loop_
_cod_related_entry_id
_cod_related_entry_database
_cod_related_entry_code
1 AMCSD 0006056
